data_7015424
loop_
_publ_author_name
'Sun, Ya-Qiu'
'Gao, Dong-Zhao'
'Xu, Yan-Yan'
'Zhang, Guo-Ying'
'Fan, Lan-Lan'
'Li, Cheng-Peng'
'Hu, Tong-Liang'
'Liao, Dai-Zheng'
'Zhang, Chen-Xi'

_publ_section_title
;
 Coordination polymers of macrocyclic oxamide with
 1,3,5-benzenetricarboxylate: syntheses, crystal structures and
 magnetic properties.
;
_journal_issue 20
_journal_name_full 'Dalton transactions (Cambridge, England : 2003)'
_journal_page_first 5528
_journal_page_last 5537
_journal_paper_doi 10.1039/c0dt01584a
_journal_volume 40
_journal_year 2011
_chemical_formula_sum 'C28 H24 N4 Ni O11 Zn2'
_chemical_formula_weight 781.96
_chemical_name_systematic
;
?
;
_space_group_IT_number 2
_symmetry_cell_setting triclinic
_symmetry_space_group_name_Hall '-P 1'
_symmetry_space_group_name_H-M 'P -1'
_atom_sites_solution_hydrogens geom
_atom_sites_solution_primary direct
_atom_sites_solution_secondary difmap
_audit_creation_method SHELXL-97
_cell_angle_alpha 100.4750(10)
_cell_angle_beta 107.9830(10)
_cell_angle_gamma 109.2310(10)
_cell_formula_units_Z 2
_cell_length_a 10.1145(5)
_cell_length_b 12.3815(6)
_cell_length_c 13.7981(6)
_cell_measurement_reflns_used 3302
_cell_measurement_temperature 296(2)
_cell_measurement_theta_max 28.09
_cell_measurement_theta_min 2.29
_cell_volume 1472.50(12)
_computing_cell_refinement 'Bruker SMART'
_computing_data_collection 'Bruker SMART'
_computing_data_reduction 'Bruker SAINT'
_computing_molecular_graphics 'Bruker SHELXTL'
_computing_publication_material 'Bruker SHELXTL'
_computing_structure_refinement 'SHELXL-97 (Sheldrick, 1997)'
_computing_structure_solution 'SHELXS-97 (Sheldrick, 1990)'
_diffrn_ambient_temperature 296(2)
_diffrn_measured_fraction_theta_full 0.995
_diffrn_measured_fraction_theta_max 0.995
_diffrn_measurement_device_type 'CCD area detector'
_diffrn_measurement_method 'phi and omega scans'
_diffrn_radiation_monochromator graphite
_diffrn_radiation_source 'fine-focus sealed tube'
_diffrn_radiation_type MoK\a
_diffrn_radiation_wavelength 0.71073
_diffrn_reflns_av_R_equivalents 0.0146
_diffrn_reflns_av_sigmaI/netI 0.0323
_diffrn_reflns_limit_h_max 9
_diffrn_reflns_limit_h_min -12
_diffrn_reflns_limit_k_max 14
_diffrn_reflns_limit_k_min -14
_diffrn_reflns_limit_l_max 16
_diffrn_reflns_limit_l_min -11
_diffrn_reflns_number 7648
_diffrn_reflns_theta_full 25.03
_diffrn_reflns_theta_max 25.03
_diffrn_reflns_theta_min 1.64
_exptl_absorpt_coefficient_mu 2.318
_exptl_absorpt_correction_T_max 0.6296
_exptl_absorpt_correction_T_min 0.4892
_exptl_absorpt_correction_type multi-scan
_exptl_absorpt_process_details SADABS
_exptl_crystal_colour GREEN
_exptl_crystal_density_diffrn 1.764
_exptl_crystal_density_meas ?
_exptl_crystal_density_method 'not measured'
_exptl_crystal_description BLOCK
_exptl_crystal_F_000 792
_exptl_crystal_size_max 0.36
_exptl_crystal_size_mid 0.28
_exptl_crystal_size_min 0.22
_refine_diff_density_max 0.744
_refine_diff_density_min -0.390
_refine_diff_density_rms 0.068
_refine_ls_extinction_method none
_refine_ls_goodness_of_fit_ref 1.009
_refine_ls_hydrogen_treatment constr
_refine_ls_matrix_type full
_refine_ls_number_parameters 415
_refine_ls_number_reflns 5166
_refine_ls_number_restraints 0
_refine_ls_restrained_S_all 1.009
_refine_ls_R_factor_all 0.0437
_refine_ls_R_factor_gt 0.0298
_refine_ls_shift/su_max 0.001
_refine_ls_shift/su_mean 0.000
_refine_ls_structure_factor_coef Fsqd
_refine_ls_weighting_details 'calc w=1/[\s^2^(Fo^2^)+(0.0392P)^2^+1.0504P] where P=(Fo^2^+2Fc^2^)/3'
_refine_ls_weighting_scheme calc
_refine_ls_wR_factor_gt 0.0723
_refine_ls_wR_factor_ref 0.0794
_reflns_number_gt 4155
_reflns_number_total 5166
_reflns_threshold_expression >2sigma(I)
_cod_data_source_file c0dt01584a.txt
_cod_data_source_block 091022c
_cod_depositor_comments
;
The following automatic conversions were performed:
'_symmetry_cell_setting' value 'Triclinic' changed to 'triclinic'
according to '/home/saulius/struct/CIF-dictionaries/cif_core.dic'
dictionary named 'cif_core.dic' version 2.4.1 from
2010-06-29.

'_exptl_absorpt_correction_type' value 'MULTI-SCAN' changed
to 'multi-scan' according to
'/home/saulius/struct/CIF-dictionaries/cif_core.dic' dictionary named
'cif_core.dic' version 2.4.1 from 2010-06-29.

Automatic conversion script
Id: cif_fix_enum 1555 2011-01-17 13:19:09Z saulius 

The following automatic conversions were performed:

'_exptl_crystal_density_meas' value 'NONE' was changed to '?' - the
value is perceived as not measured.

Automatic conversion script
Id: cif_fix_values 3008 2015-01-20 13:52:24Z robertas 
;
_cod_original_cell_volume 1472.49(12)
_cod_original_sg_symbol_H-M P-1
_cod_database_code 7015424

loop_
_symmetry_equiv_pos_as_xyz
'x, y, z'
'-x, -y, -z'

loop_
_atom_site_label
_atom_site_type_symbol
_atom_site_fract_x
_atom_site_fract_y
_atom_site_fract_z
_atom_site_U_iso_or_equiv
_atom_site_adp_type
_atom_site_occupancy
_atom_site_symmetry_multiplicity
_atom_site_calc_flag
_atom_site_refinement_flags
_atom_site_disorder_assembly
_atom_site_disorder_group
Ni1 Ni 0.33230(5) 0.76344(4) 0.54465(3) 0.03446(12) Uani 1 1 d . . .
Zn1 Zn 0.08150(4) 0.54954(3) 0.12315(3) 0.02634(10) Uani 1 1 d . . .
Zn2 Zn 0.21615(4) 0.74730(3) 0.00559(3) 0.02781(11) Uani 1 1 d . . .
O1 O 0.2927(3) 0.6841(2) 0.24516(17) 0.0364(6) Uani 1 1 d . . .
O2 O 0.0343(3) 0.5509(2) 0.26031(17) 0.0367(6) Uani 1 1 d . . .
O3 O 0.4352(2) 0.8341(2) 0.0600(2) 0.0380(6) Uani 1 1 d . . .
O4 O 0.4550(3) 0.6611(2) 0.0143(2) 0.0479(7) Uani 1 1 d . . .
O5 O 0.9803(3) 0.6758(2) 0.1166(2) 0.0357(6) Uani 1 1 d . . .
O6 O 1.1485(2) 0.83388(19) 0.09968(18) 0.0318(5) Uani 1 1 d . . .
O7 O 1.0930(3) 1.2179(2) 0.1647(3) 0.0562(8) Uani 1 1 d . . .
O8 O 0.8604(3) 1.2140(2) 0.12596(19) 0.0369(6) Uani 1 1 d . . .
O9 O 0.1302(2) 0.57729(17) -0.00923(16) 0.0222(4) Uani 1 1 d . . .
H9A H 0.1982 0.5541 -0.0160 0.033 Uiso 1 1 d R . .
O10 O 0.1836(3) 0.4314(2) 0.1405(2) 0.0482(7) Uani 1 1 d . . .
H10' H 0.1398 0.3647 0.1495 0.072 Uiso 1 1 d R . .
H10" H 0.2758 0.4493 0.1484 0.072 Uiso 1 1 d R . .
O11 O 0.4667(4) 0.4916(3) 0.1251(3) 0.0731(9) Uani 1 1 d . . .
H11' H 0.4238 0.4233 0.0724 0.110 Uiso 1 1 d R . .
H11" H 0.4374 0.5463 0.1062 0.110 Uiso 1 1 d R . .
N1 N 0.3982(3) 0.7798(2) 0.4304(2) 0.0328(6) Uani 1 1 d . . .
N2 N 0.1368(3) 0.6693(3) 0.4378(2) 0.0358(7) Uani 1 1 d . . .
N3 N 0.2718(4) 0.7051(3) 0.6483(2) 0.0433(8) Uani 1 1 d . . .
N4 N 0.5101(3) 0.8875(3) 0.6520(2) 0.0392(7) Uani 1 1 d . . .
C1 C 0.2897(4) 0.7024(3) 0.3358(3) 0.0316(7) Uani 1 1 d . . .
C2 C 0.1395(4) 0.6314(3) 0.3427(3) 0.0314(7) Uani 1 1 d . . .
C3 C -0.0002(4) 0.6457(3) 0.4529(3) 0.0379(8) Uani 1 1 d . . .
C4 C -0.1343(5) 0.6303(4) 0.3727(3) 0.0501(10) Uani 1 1 d . . .
H4 H -0.1375 0.6286 0.3043 0.060 Uiso 1 1 calc R . .
C5 C -0.2631(5) 0.6174(4) 0.3934(4) 0.0630(12) Uani 1 1 d . . .
H5 H -0.3514 0.6089 0.3392 0.076 Uiso 1 1 calc R . .
C6 C -0.2618(6) 0.6169(5) 0.4935(4) 0.0750(15) Uani 1 1 d . . .
H6 H -0.3491 0.6080 0.5066 0.090 Uiso 1 1 calc R . .
C7 C -0.1319(5) 0.6298(4) 0.5738(4) 0.0620(12) Uani 1 1 d . . .
H7 H -0.1322 0.6274 0.6407 0.074 Uiso 1 1 calc R . .
C8 C 0.0014(5) 0.6465(3) 0.5557(3) 0.0459(9) Uani 1 1 d . . .
C9 C 0.1356(5) 0.6599(3) 0.6427(3) 0.0478(10) Uani 1 1 d . . .
H9 H 0.1216 0.6334 0.6992 0.057 Uiso 1 1 calc R . .
C10 C 0.3950(5) 0.7023(4) 0.7375(3) 0.0604(12) Uani 1 1 d . . .
H10A H 0.4501 0.6636 0.7087 0.072 Uiso 1 1 calc R . .
H10B H 0.3511 0.6548 0.7773 0.072 Uiso 1 1 calc R . .
C11 C 0.5050(5) 0.8279(4) 0.8126(3) 0.0647(13) Uani 1 1 d . . .
H11A H 0.4779 0.8451 0.8735 0.078 Uiso 1 1 calc R . .
H11B H 0.6072 0.8309 0.8397 0.078 Uiso 1 1 calc R . .
C12 C 0.5046(5) 0.9234(4) 0.7588(3) 0.0540(11) Uani 1 1 d . . .
H12A H 0.4132 0.9370 0.7503 0.065 Uiso 1 1 calc R . .
H12B H 0.5921 0.9984 0.8038 0.065 Uiso 1 1 calc R . .
C13 C 0.6227(4) 0.9555(3) 0.6375(3) 0.0424(9) Uani 1 1 d . . .
H13 H 0.6964 1.0212 0.6964 0.051 Uiso 1 1 calc R . .
C14 C 0.6490(4) 0.9422(3) 0.5400(3) 0.0369(8) Uani 1 1 d . . .
C15 C 0.7910(4) 1.0233(4) 0.5481(3) 0.0480(10) Uani 1 1 d . . .
H15 H 0.8590 1.0808 0.6141 0.058 Uiso 1 1 calc R . .
C16 C 0.8319(4) 1.0204(4) 0.4637(3) 0.0512(10) Uani 1 1 d . . .
H16 H 0.9256 1.0755 0.4708 0.061 Uiso 1 1 calc R . .
C17 C 0.7312(5) 0.9336(4) 0.3667(3) 0.0565(11) Uani 1 1 d . . .
H17 H 0.7590 0.9289 0.3084 0.068 Uiso 1 1 calc R . .
C18 C 0.5907(4) 0.8539(4) 0.3542(3) 0.0502(10) Uani 1 1 d . . .
H18 H 0.5253 0.7971 0.2872 0.060 Uiso 1 1 calc R . .
C19 C 0.5435(4) 0.8559(3) 0.4390(3) 0.0332(8) Uani 1 1 d . . .
C20 C 0.6792(3) 0.8436(3) 0.0839(2) 0.0254(7) Uani 1 1 d . . .
C21 C 0.7753(3) 0.7845(3) 0.0921(2) 0.0251(7) Uani 1 1 d . . .
H21 H 0.7373 0.7024 0.0835 0.030 Uiso 1 1 calc R . .
C22 C 0.9283(3) 0.8477(3) 0.1133(2) 0.0239(6) Uani 1 1 d . . .
C23 C 0.9856(3) 0.9707(3) 0.1291(2) 0.0258(7) Uani 1 1 d . . .
H23 H 1.0877 1.0129 0.1425 0.031 Uiso 1 1 calc R . .
C24 C 0.8908(3) 1.0313(3) 0.1248(2) 0.0254(7) Uani 1 1 d . . .
C25 C 0.7381(3) 0.9673(3) 0.1008(2) 0.0268(7) Uani 1 1 d . . .
H25 H 0.6740 1.0073 0.0960 0.032 Uiso 1 1 calc R . .
C26 C 0.5115(4) 0.7727(3) 0.0509(3) 0.0296(7) Uani 1 1 d . . .
C27 C 1.0254(3) 0.7793(3) 0.1103(2) 0.0252(7) Uani 1 1 d . . .
C28 C 0.9549(4) 1.1644(3) 0.1399(3) 0.0324(8) Uani 1 1 d . . .

loop_
_atom_site_aniso_label
_atom_site_aniso_U_11
_atom_site_aniso_U_22
_atom_site_aniso_U_33
_atom_site_aniso_U_23
_atom_site_aniso_U_13
_atom_site_aniso_U_12
Ni1 0.0380(3) 0.0308(3) 0.0211(2) 0.00435(18) 0.00706(19) 0.0047(2)
Zn1 0.0274(2) 0.0222(2) 0.02314(19) 0.00522(15) 0.00740(16) 0.00629(16)
Zn2 0.02203(19) 0.0208(2) 0.0413(2) 0.00947(16) 0.01514(17) 0.00752(15)
O1 0.0335(13) 0.0362(14) 0.0251(12) 0.0037(10) 0.0087(10) 0.0033(11)
O2 0.0364(13) 0.0324(13) 0.0243(12) 0.0025(10) 0.0093(11) 0.0000(11)
O3 0.0184(11) 0.0337(13) 0.0614(16) 0.0109(12) 0.0185(11) 0.0100(10)
O4 0.0254(13) 0.0321(15) 0.079(2) 0.0110(13) 0.0199(13) 0.0080(11)
O5 0.0321(13) 0.0238(13) 0.0583(16) 0.0139(11) 0.0230(12) 0.0144(11)
O6 0.0240(12) 0.0250(12) 0.0468(14) 0.0062(10) 0.0187(11) 0.0090(10)
O7 0.0372(15) 0.0270(14) 0.107(2) 0.0282(15) 0.0292(16) 0.0117(12)
O8 0.0484(15) 0.0350(14) 0.0456(14) 0.0202(11) 0.0258(12) 0.0282(12)
O9 0.0188(10) 0.0190(11) 0.0290(11) 0.0064(9) 0.0098(9) 0.0084(9)
O10 0.0379(14) 0.0378(15) 0.082(2) 0.0347(14) 0.0270(14) 0.0198(12)
O11 0.078(2) 0.066(2) 0.082(2) 0.0227(18) 0.0364(19) 0.0323(19)
N1 0.0344(16) 0.0294(15) 0.0226(14) 0.0040(12) 0.0063(12) 0.0060(13)
N2 0.0373(17) 0.0323(16) 0.0241(14) 0.0040(12) 0.0100(13) 0.0027(13)
N3 0.057(2) 0.0361(18) 0.0263(15) 0.0093(13) 0.0135(15) 0.0097(16)
N4 0.0434(18) 0.0362(17) 0.0234(15) 0.0030(13) 0.0077(13) 0.0078(15)
C1 0.0357(19) 0.0253(18) 0.0262(17) 0.0070(14) 0.0081(15) 0.0080(15)
C2 0.0358(19) 0.0262(18) 0.0252(17) 0.0079(15) 0.0089(15) 0.0078(15)
C3 0.040(2) 0.0269(19) 0.0341(19) 0.0012(15) 0.0141(17) 0.0039(16)
C4 0.049(2) 0.047(2) 0.046(2) 0.0071(19) 0.018(2) 0.014(2)
C5 0.048(3) 0.066(3) 0.068(3) 0.010(2) 0.021(2) 0.022(2)
C6 0.062(3) 0.082(4) 0.080(4) 0.010(3) 0.044(3) 0.021(3)
C7 0.068(3) 0.058(3) 0.056(3) 0.007(2) 0.039(3) 0.012(2)
C8 0.052(2) 0.035(2) 0.039(2) 0.0017(17) 0.0204(19) 0.0067(18)
C9 0.066(3) 0.037(2) 0.0289(19) 0.0069(16) 0.024(2) 0.005(2)
C10 0.074(3) 0.059(3) 0.037(2) 0.021(2) 0.010(2) 0.022(2)
C11 0.065(3) 0.078(3) 0.030(2) 0.015(2) 0.008(2) 0.014(3)
C12 0.054(3) 0.048(3) 0.029(2) -0.0048(18) 0.0100(18) 0.000(2)
C13 0.037(2) 0.037(2) 0.0293(19) -0.0004(16) 0.0022(16) 0.0024(17)
C14 0.0330(19) 0.033(2) 0.0315(18) 0.0043(15) 0.0052(15) 0.0076(16)
C15 0.035(2) 0.043(2) 0.041(2) 0.0038(18) 0.0041(18) 0.0016(18)
C16 0.035(2) 0.049(3) 0.055(3) 0.014(2) 0.012(2) 0.0060(19)
C17 0.044(2) 0.069(3) 0.044(2) 0.015(2) 0.020(2) 0.007(2)
C18 0.040(2) 0.054(3) 0.033(2) 0.0050(18) 0.0093(17) 0.0016(19)
C19 0.0309(18) 0.0311(19) 0.0274(17) 0.0071(15) 0.0058(15) 0.0071(15)
C20 0.0212(16) 0.0280(17) 0.0278(16) 0.0097(14) 0.0105(13) 0.0099(14)
C21 0.0233(16) 0.0207(16) 0.0319(17) 0.0087(13) 0.0130(14) 0.0076(13)
C22 0.0234(16) 0.0215(16) 0.0262(16) 0.0048(13) 0.0092(13) 0.0104(13)
C23 0.0200(15) 0.0250(17) 0.0305(17) 0.0081(14) 0.0096(13) 0.0077(13)
C24 0.0253(16) 0.0238(17) 0.0272(16) 0.0078(13) 0.0105(13) 0.0104(14)
C25 0.0264(17) 0.0312(18) 0.0296(17) 0.0108(14) 0.0131(14) 0.0173(15)
C26 0.0233(17) 0.033(2) 0.0348(18) 0.0128(15) 0.0140(15) 0.0117(15)
C27 0.0197(16) 0.0238(17) 0.0262(16) 0.0021(13) 0.0065(13) 0.0077(13)
C28 0.036(2) 0.0263(18) 0.0391(19) 0.0145(15) 0.0185(16) 0.0128(16)

loop_
_atom_type_symbol
_atom_type_description
_atom_type_scat_dispersion_real
_atom_type_scat_dispersion_imag
_atom_type_scat_source
C C 0.0033 0.0016 'International Tables Vol C Tables 4.2.6.8 and 6.1.1.4'
H H 0.0000 0.0000 'International Tables Vol C Tables 4.2.6.8 and 6.1.1.4'
N N 0.0061 0.0033 'International Tables Vol C Tables 4.2.6.8 and 6.1.1.4'
O O 0.0106 0.0060 'International Tables Vol C Tables 4.2.6.8 and 6.1.1.4'
Ni Ni 0.3393 1.1124 'International Tables Vol C Tables 4.2.6.8 and 6.1.1.4'
Zn Zn 0.2839 1.4301 'International Tables Vol C Tables 4.2.6.8 and 6.1.1.4'

loop_
_geom_angle_atom_site_label_1
_geom_angle_atom_site_label_2
_geom_angle_atom_site_label_3
_geom_angle
_geom_angle_site_symmetry_1
_geom_angle_site_symmetry_3
_geom_angle_publ_flag
N4 Ni1 N2 165.86(13) . . ?
N4 Ni1 N3 91.21(13) . . ?
N2 Ni1 N3 90.92(13) . . ?
N4 Ni1 N1 95.22(12) . . ?
N2 Ni1 N1 86.49(11) . . ?
N3 Ni1 N1 163.72(13) . . ?
O10 Zn1 O9 96.41(9) . 2_565 ?
O10 Zn1 O2 94.85(10) . . ?
O9 Zn1 O2 98.60(8) 2_565 . ?
O10 Zn1 O9 93.56(9) . . ?
O9 Zn1 O9 84.97(8) 2_565 . ?
O2 Zn1 O9 170.43(9) . . ?
O10 Zn1 O5 176.12(10) . 1_455 ?
O9 Zn1 O5 85.91(8) 2_565 1_455 ?
O2 Zn1 O5 81.71(9) . 1_455 ?
O9 Zn1 O5 89.73(8) . 1_455 ?
O10 Zn1 O1 85.89(10) . . ?
O9 Zn1 O1 176.71(8) 2_565 . ?
O2 Zn1 O1 78.84(9) . . ?
O9 Zn1 O1 97.25(8) . . ?
O5 Zn1 O1 91.66(9) 1_455 . ?
O10 Zn1 Zn1 96.76(8) . 2_565 ?
O9 Zn1 Zn1 42.60(5) 2_565 2_565 ?
O2 Zn1 Zn1 140.46(6) . 2_565 ?
O9 Zn1 Zn1 42.37(5) . 2_565 ?
O5 Zn1 Zn1 87.05(7) 1_455 2_565 ?
O1 Zn1 Zn1 139.57(6) . 2_565 ?
O3 Zn2 O9 119.22(9) . . ?
O3 Zn2 O8 104.22(10) . 2_675 ?
O9 Zn2 O8 114.62(9) . 2_675 ?
O3 Zn2 O6 106.25(10) . 1_455 ?
O9 Zn2 O6 109.29(9) . 1_455 ?
O8 Zn2 O6 101.52(9) 2_675 1_455 ?
C1 O1 Zn1 112.5(2) . . ?
C2 O2 Zn1 112.8(2) . . ?
C26 O3 Zn2 117.1(2) . . ?
C27 O5 Zn1 132.1(2) . 1_655 ?
C27 O6 Zn2 120.5(2) . 1_655 ?
C28 O8 Zn2 122.0(2) . 2_675 ?
Zn2 O9 Zn1 125.41(10) . 2_565 ?
Zn2 O9 Zn1 111.47(9) . . ?
Zn1 O9 Zn1 95.03(8) 2_565 . ?
Zn2 O9 H9A 103.7 . . ?
Zn1 O9 H9A 108.4 2_565 . ?
Zn1 O9 H9A 112.9 . . ?
Zn1 O10 H10' 121.3 . . ?
Zn1 O10 H10" 123.0 . . ?
H10' O10 H10" 115.1 . . ?
H11' O11 H11" 112.3 . . ?
C1 N1 C19 121.5(3) . . ?
C1 N1 Ni1 111.2(2) . . ?
C19 N1 Ni1 127.2(2) . . ?
C2 N2 C3 122.5(3) . . ?
C2 N2 Ni1 112.3(2) . . ?
C3 N2 Ni1 125.1(2) . . ?
C9 N3 C10 118.6(3) . . ?
C9 N3 Ni1 126.3(3) . . ?
C10 N3 Ni1 114.8(3) . . ?
C13 N4 C12 117.3(3) . . ?
C13 N4 Ni1 125.8(2) . . ?
C12 N4 Ni1 115.8(2) . . ?
O1 C1 N1 129.6(3) . . ?
O1 C1 C2 116.8(3) . . ?
N1 C1 C2 113.5(3) . . ?
O2 C2 N2 128.0(3) . . ?
O2 C2 C1 118.6(3) . . ?
N2 C2 C1 113.3(3) . . ?
C4 C3 N2 122.5(3) . . ?
C4 C3 C8 118.6(4) . . ?
N2 C3 C8 118.8(3) . . ?
C5 C4 C3 120.7(4) . . ?
C5 C4 H4 119.6 . . ?
C3 C4 H4 119.6 . . ?
C6 C5 C4 120.6(4) . . ?
C6 C5 H5 119.7 . . ?
C4 C5 H5 119.7 . . ?
C7 C6 C5 120.0(4) . . ?
C7 C6 H6 120.0 . . ?
C5 C6 H6 120.0 . . ?
C6 C7 C8 120.5(4) . . ?
C6 C7 H7 119.8 . . ?
C8 C7 H7 119.8 . . ?
C7 C8 C3 119.6(4) . . ?
C7 C8 C9 118.5(4) . . ?
C3 C8 C9 121.8(4) . . ?
N3 C9 C8 125.2(3) . . ?
N3 C9 H9 117.4 . . ?
C8 C9 H9 117.4 . . ?
N3 C10 C11 111.6(4) . . ?
N3 C10 H10A 109.3 . . ?
C11 C10 H10A 109.3 . . ?
N3 C10 H10B 109.3 . . ?
C11 C10 H10B 109.3 . . ?
H10A C10 H10B 108.0 . . ?
C12 C11 C10 112.6(3) . . ?
C12 C11 H11A 109.1 . . ?
C10 C11 H11A 109.1 . . ?
C12 C11 H11B 109.1 . . ?
C10 C11 H11B 109.1 . . ?
H11A C11 H11B 107.8 . . ?
N4 C12 C11 111.3(4) . . ?
N4 C12 H12A 109.4 . . ?
C11 C12 H12A 109.4 . . ?
N4 C12 H12B 109.4 . . ?
C11 C12 H12B 109.4 . . ?
H12A C12 H12B 108.0 . . ?
N4 C13 C14 127.3(3) . . ?
N4 C13 H13 116.3 . . ?
C14 C13 H13 116.3 . . ?
C15 C14 C19 119.0(3) . . ?
C15 C14 C13 116.1(3) . . ?
C19 C14 C13 124.9(3) . . ?
C16 C15 C14 122.5(4) . . ?
C16 C15 H15 118.7 . . ?
C14 C15 H15 118.7 . . ?
C15 C16 C17 118.2(4) . . ?
C15 C16 H16 120.9 . . ?
C17 C16 H16 120.9 . . ?
C18 C17 C16 121.6(4) . . ?
C18 C17 H17 119.2 . . ?
C16 C17 H17 119.2 . . ?
C17 C18 C19 121.7(4) . . ?
C17 C18 H18 119.1 . . ?
C19 C18 H18 119.1 . . ?
C18 C19 N1 124.5(3) . . ?
C18 C19 C14 116.9(3) . . ?
N1 C19 C14 118.6(3) . . ?
C21 C20 C25 119.6(3) . . ?
C21 C20 C26 119.7(3) . . ?
C25 C20 C26 120.6(3) . . ?
C20 C21 C22 120.1(3) . . ?
C20 C21 H21 119.9 . . ?
C22 C21 H21 119.9 . . ?
C23 C22 C21 119.8(3) . . ?
C23 C22 C27 121.2(3) . . ?
C21 C22 C27 118.9(3) . . ?
C22 C23 C24 120.2(3) . . ?
C22 C23 H23 119.9 . . ?
C24 C23 H23 119.9 . . ?
C25 C24 C23 119.6(3) . . ?
C25 C24 C28 121.0(3) . . ?
C23 C24 C28 119.2(3) . . ?
C24 C25 C20 120.6(3) . . ?
C24 C25 H25 119.7 . . ?
C20 C25 H25 119.7 . . ?
O4 C26 O3 124.0(3) . . ?
O4 C26 C20 120.2(3) . . ?
O3 C26 C20 115.8(3) . . ?
O5 C27 O6 125.6(3) . . ?
O5 C27 C22 118.7(3) . . ?
O6 C27 C22 115.7(3) . . ?
O7 C28 O8 124.7(3) . . ?
O7 C28 C24 118.4(3) . . ?
O8 C28 C24 116.9(3) . . ?

loop_
_geom_bond_atom_site_label_1
_geom_bond_atom_site_label_2
_geom_bond_distance
_geom_bond_site_symmetry_2
_geom_bond_publ_flag
Ni1 N4 1.869(3) . ?
Ni1 N2 1.871(3) . ?
Ni1 N3 1.888(3) . ?
Ni1 N1 1.910(3) . ?
Zn1 O10 2.058(2) . ?
Zn1 O9 2.0811(19) 2_565 ?
Zn1 O2 2.088(2) . ?
Zn1 O9 2.090(2) . ?
Zn1 O5 2.133(2) 1_455 ?
Zn1 O1 2.142(2) . ?
Zn1 Zn1 3.0764(7) 2_565 ?
Zn2 O3 1.933(2) . ?
Zn2 O9 1.9382(19) . ?
Zn2 O8 1.954(2) 2_675 ?
Zn2 O6 1.957(2) 1_455 ?
O1 C1 1.241(4) . ?
O2 C2 1.249(4) . ?
O3 C26 1.266(4) . ?
O4 C26 1.240(4) . ?
O5 C27 1.239(4) . ?
O5 Zn1 2.133(2) 1_655 ?
O6 C27 1.274(4) . ?
O6 Zn2 1.957(2) 1_655 ?
O7 C28 1.233(4) . ?
O8 C28 1.282(4) . ?
O8 Zn2 1.954(2) 2_675 ?
O9 Zn1 2.0811(19) 2_565 ?
O9 H9A 0.8502 . ?
O10 H10' 0.8501 . ?
O10 H10" 0.8504 . ?
O11 H11' 0.8789 . ?
O11 H11" 0.8740 . ?
N1 C1 1.340(4) . ?
N1 C19 1.414(4) . ?
N2 C2 1.323(4) . ?
N2 C3 1.408(4) . ?
N3 C9 1.276(5) . ?
N3 C10 1.472(5) . ?
N4 C13 1.272(5) . ?
N4 C12 1.484(4) . ?
C1 C2 1.526(5) . ?
C3 C4 1.387(5) . ?
C3 C8 1.412(5) . ?
C4 C5 1.384(6) . ?
C4 H4 0.9300 . ?
C5 C6 1.378(7) . ?
C5 H5 0.9300 . ?
C6 C7 1.371(7) . ?
C6 H6 0.9300 . ?
C7 C8 1.401(6) . ?
C7 H7 0.9300 . ?
C8 C9 1.444(6) . ?
C9 H9 0.9300 . ?
C10 C11 1.515(6) . ?
C10 H10A 0.9700 . ?
C10 H10B 0.9700 . ?
C11 C12 1.507(6) . ?
C11 H11A 0.9700 . ?
C11 H11B 0.9700 . ?
C12 H12A 0.9700 . ?
C12 H12B 0.9700 . ?
C13 C14 1.440(5) . ?
C13 H13 0.9300 . ?
C14 C15 1.412(5) . ?
C14 C19 1.419(5) . ?
C15 C16 1.349(5) . ?
C15 H15 0.9300 . ?
C16 C17 1.378(6) . ?
C16 H16 0.9300 . ?
C17 C18 1.373(5) . ?
C17 H17 0.9300 . ?
C18 C19 1.394(5) . ?
C18 H18 0.9300 . ?
C20 C21 1.388(4) . ?
C20 C25 1.392(4) . ?
C20 C26 1.501(4) . ?
C21 C22 1.390(4) . ?
C21 H21 0.9300 . ?
C22 C23 1.387(4) . ?
C22 C27 1.498(4) . ?
C23 C24 1.393(4) . ?
C23 H23 0.9300 . ?
C24 C25 1.381(4) . ?
C24 C28 1.506(4) . ?
C25 H25 0.9300 . ?

loop_
_geom_torsion_atom_site_label_1
_geom_torsion_atom_site_label_2
_geom_torsion_atom_site_label_3
_geom_torsion_atom_site_label_4
_geom_torsion
_geom_torsion_site_symmetry_1
_geom_torsion_site_symmetry_2
_geom_torsion_site_symmetry_3
_geom_torsion_site_symmetry_4
_geom_torsion_publ_flag
O10 Zn1 O1 C1 -97.3(2) . . . . ?
O9 Zn1 O1 C1 37.3(16) 2_565 . . . ?
O2 Zn1 O1 C1 -1.5(2) . . . . ?
O9 Zn1 O1 C1 169.6(2) . . . . ?
O5 Zn1 O1 C1 79.7(2) 1_455 . . . ?
Zn1 Zn1 O1 C1 167.08(18) 2_565 . . . ?
O10 Zn1 O2 C2 90.3(2) . . . . ?
O9 Zn1 O2 C2 -172.4(2) 2_565 . . . ?
O9 Zn1 O2 C2 -61.2(6) . . . . ?
O5 Zn1 O2 C2 -87.9(2) 1_455 . . . ?
O1 Zn1 O2 C2 5.5(2) . . . . ?
Zn1 Zn1 O2 C2 -162.93(19) 2_565 . . . ?
O9 Zn2 O3 C26 22.7(3) . . . . ?
O8 Zn2 O3 C26 -106.6(2) 2_675 . . . ?
O6 Zn2 O3 C26 146.6(2) 1_455 . . . ?
O3 Zn2 O9 Zn1 -149.94(12) . . . 2_565 ?
O8 Zn2 O9 Zn1 -25.47(15) 2_675 . . 2_565 ?
O6 Zn2 O9 Zn1 87.68(13) 1_455 . . 2_565 ?
O3 Zn2 O9 Zn1 96.77(12) . . . . ?
O8 Zn2 O9 Zn1 -138.76(10) 2_675 . . . ?
O6 Zn2 O9 Zn1 -25.60(12) 1_455 . . . ?
O10 Zn1 O9 Zn2 -132.59(11) . . . . ?
O9 Zn1 O9 Zn2 131.27(13) 2_565 . . . ?
O2 Zn1 O9 Zn2 18.9(5) . . . . ?
O5 Zn1 O9 Zn2 45.35(10) 1_455 . . . ?
O1 Zn1 O9 Zn2 -46.28(11) . . . . ?
Zn1 Zn1 O9 Zn2 131.27(13) 2_565 . . . ?
O10 Zn1 O9 Zn1 96.13(9) . . . 2_565 ?
O9 Zn1 O9 Zn1 0.0 2_565 . . 2_565 ?
O2 Zn1 O9 Zn1 -112.3(5) . . . 2_565 ?
O5 Zn1 O9 Zn1 -85.92(8) 1_455 . . 2_565 ?
O1 Zn1 O9 Zn1 -177.56(9) . . . 2_565 ?
N4 Ni1 N1 C1 -178.0(2) . . . . ?
N2 Ni1 N1 C1 -12.1(2) . . . . ?
N3 Ni1 N1 C1 69.1(5) . . . . ?
N4 Ni1 N1 C19 5.8(3) . . . . ?
N2 Ni1 N1 C19 171.8(3) . . . . ?
N3 Ni1 N1 C19 -107.0(5) . . . . ?
N4 Ni1 N2 C2 114.3(5) . . . . ?
N3 Ni1 N2 C2 -147.0(2) . . . . ?
N1 Ni1 N2 C2 16.9(2) . . . . ?
N4 Ni1 N2 C3 -62.0(6) . . . . ?
N3 Ni1 N2 C3 36.6(3) . . . . ?
N1 Ni1 N2 C3 -159.5(3) . . . . ?
N4 Ni1 N3 C9 143.7(3) . . . . ?
N2 Ni1 N3 C9 -22.3(3) . . . . ?
N1 Ni1 N3 C9 -102.9(5) . . . . ?
N4 Ni1 N3 C10 -42.7(3) . . . . ?
N2 Ni1 N3 C10 151.3(3) . . . . ?
N1 Ni1 N3 C10 70.7(5) . . . . ?
N2 Ni1 N4 C13 -93.0(6) . . . . ?
N3 Ni1 N4 C13 168.4(3) . . . . ?
N1 Ni1 N4 C13 3.3(3) . . . . ?
N2 Ni1 N4 C12 74.5(6) . . . . ?
N3 Ni1 N4 C12 -24.1(3) . . . . ?
N1 Ni1 N4 C12 170.9(3) . . . . ?
Zn1 O1 C1 N1 -179.2(3) . . . . ?
Zn1 O1 C1 C2 -2.0(4) . . . . ?
C19 N1 C1 O1 -0.9(6) . . . . ?
Ni1 N1 C1 O1 -177.3(3) . . . . ?
C19 N1 C1 C2 -178.1(3) . . . . ?
Ni1 N1 C1 C2 5.5(3) . . . . ?
Zn1 O2 C2 N2 168.2(3) . . . . ?
Zn1 O2 C2 C1 -8.3(4) . . . . ?
C3 N2 C2 O2 -17.7(5) . . . . ?
Ni1 N2 C2 O2 165.8(3) . . . . ?
C3 N2 C2 C1 159.0(3) . . . . ?
Ni1 N2 C2 C1 -17.5(3) . . . . ?
O1 C1 C2 O2 7.3(5) . . . . ?
N1 C1 C2 O2 -175.1(3) . . . . ?
O1 C1 C2 N2 -169.7(3) . . . . ?
N1 C1 C2 N2 7.9(4) . . . . ?
C2 N2 C3 C4 -28.6(5) . . . . ?
Ni1 N2 C3 C4 147.4(3) . . . . ?
C2 N2 C3 C8 156.2(3) . . . . ?
Ni1 N2 C3 C8 -27.8(5) . . . . ?
N2 C3 C4 C5 -174.5(4) . . . . ?
C8 C3 C4 C5 0.8(6) . . . . ?
C3 C4 C5 C6 -1.4(7) . . . . ?
C4 C5 C6 C7 0.2(8) . . . . ?
C5 C6 C7 C8 1.7(8) . . . . ?
C6 C7 C8 C3 -2.3(7) . . . . ?
C6 C7 C8 C9 179.9(4) . . . . ?
C4 C3 C8 C7 1.1(6) . . . . ?
N2 C3 C8 C7 176.5(3) . . . . ?
C4 C3 C8 C9 178.8(4) . . . . ?
N2 C3 C8 C9 -5.7(5) . . . . ?
C10 N3 C9 C8 -174.4(4) . . . . ?
Ni1 N3 C9 C8 -1.0(6) . . . . ?
C7 C8 C9 N3 -161.2(4) . . . . ?
C3 C8 C9 N3 21.0(6) . . . . ?
C9 N3 C10 C11 -113.9(4) . . . . ?
Ni1 N3 C10 C11 72.0(4) . . . . ?
N3 C10 C11 C12 -23.9(6) . . . . ?
C13 N4 C12 C11 -120.1(4) . . . . ?
Ni1 N4 C12 C11 71.3(4) . . . . ?
C10 C11 C12 N4 -45.7(5) . . . . ?
C12 N4 C13 C14 -177.0(4) . . . . ?
Ni1 N4 C13 C14 -9.6(6) . . . . ?
N4 C13 C14 C15 -173.7(4) . . . . ?
N4 C13 C14 C19 6.8(6) . . . . ?
C19 C14 C15 C16 -1.3(6) . . . . ?
C13 C14 C15 C16 179.2(4) . . . . ?
C14 C15 C16 C17 -0.9(6) . . . . ?
C15 C16 C17 C18 2.0(7) . . . . ?
C16 C17 C18 C19 -0.7(7) . . . . ?
C17 C18 C19 N1 177.3(4) . . . . ?
C17 C18 C19 C14 -1.6(6) . . . . ?
C1 N1 C19 C18 -3.6(5) . . . . ?
Ni1 N1 C19 C18 172.2(3) . . . . ?
C1 N1 C19 C14 175.2(3) . . . . ?
Ni1 N1 C19 C14 -9.0(5) . . . . ?
C15 C14 C19 C18 2.6(5) . . . . ?
C13 C14 C19 C18 -178.0(4) . . . . ?
C15 C14 C19 N1 -176.4(3) . . . . ?
C13 C14 C19 N1 3.1(5) . . . . ?
C25 C20 C21 C22 -2.4(5) . . . . ?
C26 C20 C21 C22 174.3(3) . . . . ?
C20 C21 C22 C23 1.7(5) . . . . ?
C20 C21 C22 C27 -173.6(3) . . . . ?
C21 C22 C23 C24 0.7(5) . . . . ?
C27 C22 C23 C24 176.0(3) . . . . ?
C22 C23 C24 C25 -2.5(5) . . . . ?
C22 C23 C24 C28 -178.7(3) . . . . ?
C23 C24 C25 C20 1.8(5) . . . . ?
C28 C24 C25 C20 178.0(3) . . . . ?
C21 C20 C25 C24 0.6(5) . . . . ?
C26 C20 C25 C24 -176.1(3) . . . . ?
Zn2 O3 C26 O4 -3.6(5) . . . . ?
Zn2 O3 C26 C20 174.2(2) . . . . ?
C21 C20 C26 O4 -11.9(5) . . . . ?
C25 C20 C26 O4 164.8(3) . . . . ?
C21 C20 C26 O3 170.3(3) . . . . ?
C25 C20 C26 O3 -13.1(4) . . . . ?
Zn1 O5 C27 O6 4.5(5) 1_655 . . . ?
Zn1 O5 C27 C22 -176.7(2) 1_655 . . . ?
Zn2 O6 C27 O5 39.7(4) 1_655 . . . ?
Zn2 O6 C27 C22 -139.1(2) 1_655 . . . ?
C23 C22 C27 O5 166.5(3) . . . . ?
C21 C22 C27 O5 -18.2(4) . . . . ?
C23 C22 C27 O6 -14.6(4) . . . . ?
C21 C22 C27 O6 160.7(3) . . . . ?
Zn2 O8 C28 O7 78.2(4) 2_675 . . . ?
Zn2 O8 C28 C24 -102.0(3) 2_675 . . . ?
C25 C24 C28 O7 177.6(3) . . . . ?
C23 C24 C28 O7 -6.2(5) . . . . ?
C25 C24 C28 O8 -2.1(5) . . . . ?
C23 C24 C28 O8 174.0(3) . . . . ?
